data_4320246
loop_
_publ_author_name
'Ayaaz M. Pirani'
'H\'el\`ene P. A. Mercier'
'David A. Dixon'
'Horst Borrmann'
'Gary J. Schrobilgen'

_publ_section_title
;
 Syntheses, Vibrational Spectra, and Theoretical Studies of the
 Adamantanoid Sn4Ch104- (Ch = Se, Te) Anions: X-ray Crystal Structures of
 [18-Crown-6-K]4[Sn4Se10].5en and [18-Crown-6-K]4[Sn4Te10].3en.2THF
;
_journal_name_full 'Inorganic Chemistry'
_journal_page_first 4823
_journal_page_last 4829
_journal_paper_doi 10.1021/ic010242f
_journal_volume 40
_journal_year 2001
_chemical_formula_sum 'C62 H136 K4 N6 O26 Sn4 Te10'
_chemical_formula_weight 3288.93
_chemical_name_systematic
;
   ?
;
_space_group_IT_number 14
_symmetry_cell_setting monoclinic
_symmetry_space_group_name_Hall '-P 2yn'
_symmetry_space_group_name_H-M 'P 1 21/n 1'
_atom_sites_solution_hydrogens geom
_atom_sites_solution_primary direct
_atom_sites_solution_secondary difmap
_audit_creation_method SHELXL
_cell_angle_alpha 90.00
_cell_angle_beta 96.90(3)
_cell_angle_gamma 90.00
_cell_formula_units_Z 4
_cell_length_a 22.420(5)
_cell_length_b 19.570(4)
_cell_length_c 24.680(5)
_cell_measurement_temperature 90(2)
_cell_volume 10750(4)
_computing_structure_refinement 'SHELXL-93 (Sheldrick, 1993)'
_computing_structure_solution 'SHELXS-86 (Sheldrick, 1990)'
_diffrn_ambient_temperature 90(2)
_diffrn_radiation_monochromator graphite
_diffrn_radiation_source 'fine-focus sealed tube'
_diffrn_radiation_type MoK\a
_diffrn_radiation_wavelength 0.71073
_diffrn_reflns_av_R_equivalents 0.0414
_diffrn_reflns_av_sigmaI/netI 0.0254
_diffrn_reflns_limit_h_max 25
_diffrn_reflns_limit_h_min -25
_diffrn_reflns_limit_k_max 22
_diffrn_reflns_limit_k_min -22
_diffrn_reflns_limit_l_max 28
_diffrn_reflns_limit_l_min -23
_diffrn_reflns_number 59396
_diffrn_reflns_theta_max 24.11
_diffrn_reflns_theta_min 1.31
_exptl_absorpt_coefficient_mu 3.795
_exptl_crystal_density_diffrn 2.032
_exptl_crystal_F_000 6216
_refine_diff_density_max 3.345
_refine_diff_density_min -2.359
_refine_diff_density_rms 0.153
_refine_ls_extinction_method none
_refine_ls_goodness_of_fit_all 1.487
_refine_ls_goodness_of_fit_obs 1.530
_refine_ls_matrix_type full
_refine_ls_number_parameters 1012
_refine_ls_number_reflns 16710
_refine_ls_number_restraints 217
_refine_ls_restrained_S_all 1.496
_refine_ls_restrained_S_obs 1.521
_refine_ls_R_factor_all 0.0521
_refine_ls_R_factor_obs 0.0468
_refine_ls_shift/esd_max -4.275
_refine_ls_shift/esd_mean 0.109
_refine_ls_structure_factor_coef Fsqd
_refine_ls_weighting_details 'w=1/[\s^2^(Fo^2^)+(0.1000P)^2^+0.0000P] where P=(Fo^2^+2Fc^2^)/3'
_refine_ls_weighting_scheme calc
_refine_ls_wR_factor_all 0.1809
_refine_ls_wR_factor_obs 0.1741
_reflns_number_observed 15059
_reflns_number_total 16747
_reflns_observed_criterion >2sigma(I)
_cod_data_source_file ic010242f_1.cif
_cod_data_source_block Sn4Te10(4-)
_cod_depositor_comments
;
The following automatic conversions were performed:

'_refine_ls_weighting_scheme' value 'calc
w=1/[\s^2^(Fo^2^)+(0.1000P)^2^+0.0000P] where P=(Fo^2^+2Fc^2^)/3' was
changed to 'calc'. New tag '_refine_ls_weighting_details' was
created. The value of the new tag was set to
'w=1/[\s^2^(Fo^2^)+(0.1000P)^2^+0.0000P] where P=(Fo^2^+2Fc^2^)/3'.

Automatic conversion script
Id: cif_fix_values 3143 2015-03-26 13:38:13Z robertas 
;
_cod_original_cell_volume 10750.2(37)
_cod_database_code 4320246

loop_
_symmetry_equiv_pos_as_xyz
'x, y, z'
'-x+1/2, y+1/2, -z+1/2'
'-x, -y, -z'
'x-1/2, -y-1/2, z-1/2'

loop_
_atom_site_aniso_label
_atom_site_aniso_U_11
_atom_site_aniso_U_22
_atom_site_aniso_U_33
_atom_site_aniso_U_23
_atom_site_aniso_U_13
_atom_site_aniso_U_12
Sn1 0.0240(3) 0.0147(2) 0.0235(3) 0.0001(2) 0.0034(2) 0.0019(2)
Sn2 0.0202(3) 0.0197(3) 0.0333(3) 0.0046(2) 0.0017(2) -0.0012(2)
Sn3 0.0243(3) 0.0145(2) 0.0239(3) 0.0001(2) 0.0000(2) -0.0018(2)
Sn4 0.0391(3) 0.0202(3) 0.0218(3) -0.0014(2) 0.0025(2) 0.0014(2)
Te1 0.0216(2) 0.0174(2) 0.0234(3) 0.0007(2) 0.0011(2) 0.0000(2)
Te2 0.0248(3) 0.0176(2) 0.0333(3) 0.0048(2) 0.0049(2) -0.0009(2)
Te3 0.0396(3) 0.0207(3) 0.0240(3) -0.0036(2) 0.0037(2) 0.0060(2)
Te4 0.0318(3) 0.0302(3) 0.0331(3) 0.0046(2) -0.0083(2) -0.0069(2)
Te5 0.0239(3) 0.0188(2) 0.0295(3) -0.0012(2) 0.0022(2) 0.0040(2)
Te6 0.0252(3) 0.0206(3) 0.0247(3) 0.0035(2) 0.0022(2) 0.0002(2)
Te7 0.0240(3) 0.0401(3) 0.0670(4) 0.0138(3) 0.0142(3) -0.0010(2)
Te8 0.0723(4) 0.0234(3) 0.0380(3) -0.0009(2) -0.0037(3) -0.0214(3)
Te9 0.0995(6) 0.0353(3) 0.0213(3) -0.0031(2) 0.0085(3) 0.0003(3)
Te10 0.0364(3) 0.0191(2) 0.0310(3) 0.0044(2) 0.0055(2) 0.0083(2)
K1 0.0342(9) 0.0228(8) 0.0259(8) 0.0030(6) 0.0034(6) 0.0031(6)
O1 0.044(3) 0.031(3) 0.058(4) 0.009(3) 0.000(3) 0.005(3)
C1 0.056(6) 0.056(6) 0.072(7) 0.011(5) -0.021(5) -0.021(5)
C2 0.035(5) 0.059(6) 0.085(8) 0.003(5) -0.008(5) -0.014(5)
O2 0.039(3) 0.032(3) 0.068(4) 0.001(3) -0.007(3) 0.003(3)
C3 0.053(5) 0.019(4) 0.064(6) -0.005(4) 0.019(4) -0.001(4)
C4 0.051(5) 0.022(4) 0.059(6) 0.009(4) 0.022(4) 0.013(4)
O3 0.037(3) 0.032(3) 0.041(3) 0.010(2) 0.010(2) 0.004(2)
C5 0.022(4) 0.073(6) 0.045(5) 0.034(5) 0.009(3) 0.014(4)
C6 0.033(4) 0.086(7) 0.026(4) 0.015(4) 0.002(3) 0.012(5)
O4 0.032(3) 0.056(4) 0.028(3) 0.001(2) 0.003(2) -0.002(3)
C7 0.033(5) 0.091(8) 0.043(5) -0.037(5) 0.006(4) -0.010(5)
C8 0.037(5) 0.051(5) 0.057(6) -0.029(5) 0.015(4) -0.013(4)
O5 0.035(3) 0.037(3) 0.046(3) -0.010(3) 0.013(2) -0.008(2)
C9 0.060(6) 0.028(4) 0.056(6) -0.009(4) 0.028(5) -0.010(4)
C10 0.066(6) 0.029(4) 0.061(6) 0.001(4) 0.026(5) -0.005(4)
O6 0.051(3) 0.025(3) 0.044(3) 0.003(2) 0.007(3) 0.005(3)
C11 0.064(6) 0.041(5) 0.037(5) 0.015(4) -0.002(4) 0.011(4)
C12 0.049(5) 0.048(5) 0.036(5) 0.007(4) -0.004(4) 0.001(4)
K2 0.0270(8) 0.0329(9) 0.0387(9) 0.0049(7) -0.0047(7) 0.0032(7)
O7 0.029(3) 0.032(3) 0.054(4) 0.008(3) 0.006(2) 0.005(2)
O8 0.031(3) 0.042(3) 0.058(4) 0.017(3) -0.007(3) 0.007(3)
O9 0.036(3) 0.023(3) 0.040(3) 0.012(2) -0.004(2) 0.004(2)
O10 0.031(3) 0.035(3) 0.034(3) 0.006(2) 0.002(2) 0.007(2)
O11 0.029(3) 0.035(3) 0.027(3) -0.001(2) -0.003(2) 0.000(2)
O12 0.030(3) 0.043(3) 0.039(3) -0.007(2) 0.006(2) -0.009(2)
C13 0.035(5) 0.035(5) 0.088(8) 0.017(5) 0.001(5) 0.008(4)
C14 0.023(4) 0.049(5) 0.073(7) 0.021(5) -0.007(4) 0.003(4)
C15 0.036(4) 0.037(4) 0.044(5) 0.015(4) -0.003(4) 0.010(4)
C16 0.048(5) 0.027(4) 0.044(5) 0.013(3) 0.002(4) 0.014(4)
C17 0.027(4) 0.030(4) 0.040(4) 0.009(3) 0.005(3) 0.003(3)
C18 0.037(4) 0.042(5) 0.036(4) 0.010(4) 0.012(3) 0.012(4)
C19 0.031(4) 0.032(4) 0.044(5) 0.008(3) 0.002(3) 0.008(3)
C20 0.029(4) 0.039(4) 0.038(4) 0.004(3) -0.006(3) 0.005(3)
C21 0.039(4) 0.060(6) 0.026(4) 0.006(4) 0.000(3) 0.002(4)
C22 0.054(5) 0.049(5) 0.025(4) 0.006(4) -0.002(4) -0.009(4)
C23 0.043(5) 0.050(5) 0.041(5) -0.003(4) 0.006(4) -0.014(4)
C24 0.033(4) 0.036(4) 0.068(6) -0.019(4) 0.010(4) -0.009(4)
K3 0.0573(12) 0.0469(11) 0.0469(11) 0.0009(9) 0.0099(9) 0.0128(9)
O13 0.032(5) 0.039(5) 0.034(5) 0.001(5) 0.006(4) 0.002(4)
C25 0.025(9) 0.063(12) 0.027(9) -0.007(8) -0.013(7) 0.012(9)
C26 0.031(9) 0.026(11) 0.042(12) 0.003(11) -0.004(8) 0.000(10)
O14 0.062(7) 0.041(6) 0.044(6) 0.011(5) 0.020(5) 0.003(6)
C27 0.076(15) 0.056(12) 0.054(12) -0.016(9) 0.006(11) 0.013(11)
C28 0.082(15) 0.095(16) 0.052(12) 0.026(11) 0.041(11) 0.042(12)
O15 0.075(9) 0.042(7) 0.046(7) 0.002(6) 0.017(8) 0.001(7)
C29 0.046(10) 0.068(11) 0.083(13) -0.012(10) 0.019(10) 0.016(9)
C30 0.034(8) 0.038(9) 0.078(12) 0.009(9) 0.021(8) 0.000(8)
O16 0.030(7) 0.054(8) 0.066(10) 0.030(8) 0.010(7) -0.005(6)
C31 0.032(9) 0.072(13) 0.054(13) 0.006(11) 0.001(10) -0.012(9)
C32 0.026(9) 0.081(13) 0.077(13) 0.024(10) 0.021(9) 0.001(9)
O17 0.039(7) 0.072(9) 0.046(7) 0.008(6) 0.008(6) -0.007(7)
C33 0.056(15) 0.057(14) 0.059(17) -0.002(12) 0.013(12) -0.015(11)
C34 0.053(9) 0.047(9) 0.034(8) -0.006(7) 0.014(7) -0.002(7)
O18 0.048(7) 0.045(6) 0.032(6) 0.001(5) 0.008(5) -0.009(5)
C35 0.038(8) 0.020(8) 0.050(10) -0.004(7) 0.008(7) 0.013(7)
C36 0.020(10) 0.036(10) 0.030(11) -0.002(8) -0.001(8) 0.009(9)
O13' 0.017(6) 0.069(9) 0.077(10) 0.023(8) 0.009(7) 0.010(6)
C25' 0.031(11) 0.086(17) 0.095(16) 0.008(15) 0.001(11) -0.008(13)
C26' 0.032(12) 0.086(16) 0.058(17) -0.006(15) 0.008(14) -0.004(11)
O14' 0.038(7) 0.069(9) 0.058(8) 0.026(7) -0.025(7) -0.016(7)
C27' 0.078(17) 0.082(15) 0.057(14) 0.019(12) -0.009(15) -0.005(16)
C28' 0.063(20) 0.074(19) 0.047(18) -0.002(14) -0.016(15) -0.019(15)
O15' 0.046(8) 0.054(8) 0.034(7) -0.003(6) -0.013(7) -0.022(6)
C29' 0.073(12) 0.043(10) 0.037(9) -0.014(8) 0.009(9) 0.000(9)
C30' 0.052(11) 0.038(11) 0.047(10) -0.005(10) 0.015(8) -0.001(10)
O16' 0.040(7) 0.028(6) 0.024(6) -0.006(5) -0.004(6) 0.000(6)
C31' 0.026(11) 0.026(9) 0.028(11) -0.007(7) -0.008(8) 0.000(8)
C32' 0.023(9) 0.030(9) 0.041(10) 0.004(7) 0.016(8) 0.023(8)
O17' 0.028(6) 0.031(6) 0.026(6) -0.002(5) 0.007(4) 0.011(5)
C33' 0.047(15) 0.051(19) 0.056(15) -0.019(15) 0.006(10) 0.010(15)
C34' 0.054(12) 0.064(12) 0.068(13) -0.025(10) 0.006(10) -0.005(11)
O18' 0.028(7) 0.038(8) 0.057(9) -0.008(7) 0.019(6) 0.005(6)
C35' 0.020(9) 0.072(14) 0.091(16) 0.003(13) 0.032(11) 0.025(9)
C36' 0.060(13) 0.066(13) 0.076(14) 0.010(11) 0.036(13) -0.013(11)
K4 0.084(2) 0.0282(9) 0.0486(11) 0.0133(8) 0.0434(11) 0.0214(10)

loop_
_atom_site_label
_atom_site_type_symbol
_atom_site_fract_x
_atom_site_fract_y
_atom_site_fract_z
_atom_site_U_iso_or_equiv
_atom_site_thermal_displace_type
_atom_site_occupancy
_atom_site_calc_flag
_atom_site_refinement_flags
_atom_site_disorder_group
Sn1 Sn 0.64207(2) 0.33498(2) -0.06479(2) 0.02069(14) Uani 1 d . .
Sn2 Sn 0.81586(2) 0.23003(2) -0.04478(2) 0.02451(14) Uani 1 d . .
Sn3 Sn 0.64565(2) 0.10714(2) -0.05881(2) 0.02115(14) Uani 1 d . .
Sn4 Sn 0.70307(3) 0.22633(2) 0.08875(2) 0.02711(15) Uani 1 d . .
Te1 Te 0.58175(2) 0.21903(2) -0.10331(2) 0.02090(13) Uani 1 d . .
Te2 Te 0.75788(2) 0.34368(2) -0.09134(2) 0.02512(14) Uani 1 d . .
Te3 Te 0.64438(2) 0.34226(2) 0.04673(2) 0.02811(14) Uani 1 d . .
Te4 Te 0.82039(2) 0.22550(3) 0.06668(2) 0.0327(2) Uani 1 d . .
Te5 Te 0.76066(2) 0.11299(2) -0.08767(2) 0.02411(14) Uani 1 d . .
Te6 Te 0.64422(2) 0.10927(2) 0.05235(2) 0.02356(14) Uani 1 d . .
Te7 Te 0.92832(2) 0.23056(3) -0.06667(3) 0.0430(2) Uani 1 d . .
Te8 Te 0.59319(3) -0.00720(3) -0.09500(2) 0.0454(2) Uani 1 d . .
Te9 Te 0.70751(4) 0.23070(3) 0.19576(2) 0.0520(2) Uani 1 d . .
Te10 Te 0.58348(2) 0.43924(2) -0.11488(2) 0.02872(14) Uani 1 d . .
K1 K 1.09809(7) -0.22371(7) 0.57997(6) 0.0277(3) Uani 1 d . .
O1 O 1.2257(3) -0.2332(3) 0.6281(3) 0.0448(15) Uani 1 d . .
C1 C 1.2429(5) -0.1722(5) 0.6610(5) 0.064(3) Uani 1 d . .
H1A H 1.2176(5) -0.1682(5) 0.6910(5) 0.076 Uiso 1 calc R .
H1B H 1.2854(5) -0.1756(5) 0.6771(5) 0.076 Uiso 1 calc R .
C2 C 1.2347(4) -0.1128(6) 0.6260(5) 0.061(3) Uani 1 d . .
H2A H 1.2520(4) -0.0718(6) 0.6455(5) 0.073 Uiso 1 calc R .
H2B H 1.2550(4) -0.1196(6) 0.5929(5) 0.073 Uiso 1 calc R .
O2 O 1.1712(3) -0.1043(3) 0.6112(3) 0.047(2) Uani 1 d . .
C3 C 1.1595(4) -0.0427(4) 0.5816(4) 0.045(2) Uani 1 d . .
H3A H 1.1872(4) -0.0387(4) 0.5534(4) 0.054 Uiso 1 calc R .
H3B H 1.1662(4) -0.0032(4) 0.6065(4) 0.054 Uiso 1 calc R .
C4 C 1.0959(4) -0.0430(4) 0.5551(4) 0.043(2) Uani 1 d . .
H4A H 1.0681(4) -0.0463(4) 0.5833(4) 0.051 Uiso 1 calc R .
H4B H 1.0871(4) -0.0001(4) 0.5344(4) 0.051 Uiso 1 calc R .
O3 O 1.0882(2) -0.0995(3) 0.5197(2) 0.0365(13) Uani 1 d . .
C5 C 1.0318(3) -0.0973(5) 0.4861(4) 0.046(2) Uani 1 d . .
H5A H 1.0284(3) -0.0543(5) 0.4648(4) 0.055 Uiso 1 calc R .
H5B H 0.9986(3) -0.0988(5) 0.5091(4) 0.055 Uiso 1 calc R .
C6 C 1.0276(4) -0.1570(6) 0.4482(3) 0.048(2) Uani 1 d . .
H6A H 0.9888(4) -0.1560(6) 0.4244(3) 0.058 Uiso 1 calc R .
H6B H 1.0604(4) -0.1552(6) 0.4248(3) 0.058 Uiso 1 calc R .
O4 O 1.0320(3) -0.2174(3) 0.4797(2) 0.0383(13) Uani 1 d . .
C7 C 1.0227(4) -0.2785(6) 0.4468(4) 0.055(3) Uani 1 d . .
H7A H 1.0559(4) -0.2838(6) 0.4241(4) 0.066 Uiso 1 calc R .
H7B H 0.9846(4) -0.2746(6) 0.4222(4) 0.066 Uiso 1 calc R .
C8 C 1.0203(4) -0.3393(5) 0.4826(4) 0.047(2) Uani 1 d . .
H8A H 0.9859(4) -0.3354(5) 0.5041(4) 0.057 Uiso 1 calc R .
H8B H 1.0148(4) -0.3813(5) 0.4601(4) 0.057 Uiso 1 calc R .
O5 O 1.0743(2) -0.3430(3) 0.5176(2) 0.0384(13) Uani 1 d . .
C9 C 1.0744(4) -0.4007(4) 0.5539(4) 0.046(2) Uani 1 d . .
H9A H 1.0620(4) -0.4425(4) 0.5329(4) 0.056 Uiso 1 calc R .
H9B H 1.0457(4) -0.3929(4) 0.5808(4) 0.056 Uiso 1 calc R .
C10 C 1.1354(5) -0.4096(4) 0.5823(4) 0.051(2) Uani 1 d . .
H10A H 1.1362(5) -0.4489(4) 0.6076(4) 0.061 Uiso 1 calc R .
H10B H 1.1638(5) -0.4190(4) 0.5555(4) 0.061 Uiso 1 calc R .
O6 O 1.1529(3) -0.3494(3) 0.6118(2) 0.0399(13) Uani 1 d . .
C11 C 1.2142(4) -0.3532(5) 0.6338(4) 0.048(2) Uani 1 d . .
H11A H 1.2396(4) -0.3588(5) 0.6039(4) 0.057 Uiso 1 calc R .
H11B H 1.2207(4) -0.3931(5) 0.6584(4) 0.057 Uiso 1 calc R .
C12 C 1.2315(4) -0.2887(5) 0.6649(4) 0.045(2) Uani 1 d . .
H12A H 1.2050(4) -0.2819(5) 0.6938(4) 0.054 Uiso 1 calc R .
H12B H 1.2735(4) -0.2921(5) 0.6825(4) 0.054 Uiso 1 calc R .
K2 K 1.05645(7) 0.02290(9) 0.82437(7) 0.0335(4) Uani 1 d . .
O7 O 1.1803(2) 0.0184(3) 0.8156(2) 0.0381(13) Uani 1 d . .
O8 O 1.1323(2) -0.0384(3) 0.9042(3) 0.0448(15) Uani 1 d . .
O9 O 1.0147(2) -0.0159(3) 0.9240(2) 0.0337(12) Uani 1 d . .
O10 O 0.9317(2) 0.0226(3) 0.8329(2) 0.0335(12) Uani 1 d . .
O11 O 0.9793(2) 0.0955(3) 0.7474(2) 0.0306(11) Uani 1 d . .
O12 O 1.0976(2) 0.0597(3) 0.7262(2) 0.0375(13) Uani 1 d . .
C13 C 1.2108(4) -0.0326(5) 0.8499(5) 0.053(3) Uani 1 d . .
H13A H 1.2548(4) -0.0278(5) 0.8501(5) 0.064 Uiso 1 calc R .
H13B H 1.1989(4) -0.0787(5) 0.8361(5) 0.064 Uiso 1 calc R .
C14 C 1.1943(4) -0.0238(5) 0.9067(4) 0.049(2) Uani 1 d . .
H14A H 1.2179(4) -0.0555(5) 0.9322(4) 0.059 Uiso 1 calc R .
H14B H 1.2026(4) 0.0236(5) 0.9195(4) 0.059 Uiso 1 calc R .
C15 C 1.1145(4) -0.0414(4) 0.9578(4) 0.040(2) Uani 1 d . .
H15A H 1.1177(4) 0.0045(4) 0.9748(4) 0.047 Uiso 1 calc R .
H15B H 1.1412(4) -0.0729(4) 0.9808(4) 0.047 Uiso 1 calc R .
C16 C 1.0509(4) -0.0661(4) 0.9541(4) 0.040(2) Uani 1 d . .
H16A H 1.0468(4) -0.1108(4) 0.9352(4) 0.048 Uiso 1 calc R .
H16B H 1.0385(4) -0.0715(4) 0.9910(4) 0.048 Uiso 1 calc R .
C17 C 0.9528(3) -0.0366(4) 0.9164(3) 0.032(2) Uani 1 d . .
H17A H 0.9385(3) -0.0458(4) 0.9521(3) 0.039 Uiso 1 calc R .
H17B H 0.9481(3) -0.0789(4) 0.8942(3) 0.039 Uiso 1 calc R .
C18 C 0.9173(4) 0.0205(4) 0.8876(3) 0.038(2) Uani 1 d . .
H18A H 0.8738(4) 0.0124(4) 0.8878(3) 0.045 Uiso 1 calc R .
H18B H 0.9278(4) 0.0645(4) 0.9062(3) 0.045 Uiso 1 calc R .
C19 C 0.9014(3) 0.0763(4) 0.8027(3) 0.036(2) Uani 1 d . .
H19A H 0.9126(3) 0.1206(4) 0.8204(3) 0.043 Uiso 1 calc R .
H19B H 0.8574(3) 0.0703(4) 0.8020(3) 0.043 Uiso 1 calc R .
C20 C 0.9173(3) 0.0767(4) 0.7461(3) 0.036(2) Uani 1 d . .
H20A H 0.9106(3) 0.0308(4) 0.7296(3) 0.043 Uiso 1 calc R .
H20B H 0.8917(3) 0.1098(4) 0.7237(3) 0.043 Uiso 1 calc R .
C21 C 0.9968(4) 0.0963(5) 0.6952(3) 0.042(2) Uani 1 d . .
H21A H 0.9733(4) 0.1311(5) 0.6726(3) 0.050 Uiso 1 calc R .
H21B H 0.9888(4) 0.0511(5) 0.6776(3) 0.050 Uiso 1 calc R .
C22 C 1.0642(4) 0.1129(5) 0.6988(3) 0.043(2) Uani 1 d . .
H22A H 1.0760(4) 0.1183(5) 0.6616(3) 0.052 Uiso 1 calc R .
H22B H 1.0726(4) 0.1564(5) 0.7187(3) 0.052 Uiso 1 calc R .
C23 C 1.1610(4) 0.0711(5) 0.7292(4) 0.045(2) Uani 1 d . .
H23A H 1.1716(4) 0.1150(5) 0.7479(4) 0.054 Uiso 1 calc R .
H23B H 1.1731(4) 0.0735(5) 0.6920(4) 0.054 Uiso 1 calc R .
C24 C 1.1927(4) 0.0144(4) 0.7597(4) 0.045(2) Uani 1 d . .
H24A H 1.1786(4) -0.0299(4) 0.7436(4) 0.054 Uiso 1 calc R .
H24B H 1.2365(4) 0.0181(4) 0.7580(4) 0.054 Uiso 1 calc R .
K3 K 0.45308(10) 0.02943(11) 0.64366(9) 0.0501(5) Uani 1 d . .
O13 O 0.3357(4) 0.0484(5) 0.6176(4) 0.035(2) Uani 0.54 d PU 1
C25 C 0.3217(9) 0.0579(12) 0.5615(7) 0.040(4) Uani 0.54 d PU 1
C26 C 0.3418(16) -0.0040(14) 0.5303(15) 0.034(6) Uani 0.54 d PU 1
O14 O 0.4062(6) -0.0109(6) 0.5429(5) 0.048(3) Uani 0.54 d PU 1
C27 C 0.4243(14) -0.0743(13) 0.5257(10) 0.062(6) Uani 0.54 d PU 1
C28 C 0.4912(14) -0.0802(16) 0.5309(10) 0.074(8) Uani 0.54 d PU 1
O15 O 0.5194(8) -0.0658(6) 0.5893(6) 0.053(3) Uani 0.54 d PU 1
C29 C 0.5804(10) -0.0606(12) 0.5973(11) 0.065(5) Uani 0.54 d PU 1
C30 C 0.5991(8) -0.0665(11) 0.6541(9) 0.049(4) Uani 0.54 d PU 1
O16 O 0.5821(6) -0.0002(8) 0.6820(9) 0.050(4) Uani 0.54 d PU 1
C31 C 0.5936(11) 0.0020(14) 0.7384(11) 0.053(6) Uani 0.54 d PU 1
C32 C 0.5770(10) 0.0625(13) 0.7565(10) 0.060(6) Uani 0.54 d PU 1
O17 O 0.5098(7) 0.0667(8) 0.7497(6) 0.052(3) Uani 0.54 d PU 1
C33 C 0.4883(20) 0.1223(28) 0.7751(18) 0.057(10) Uani 0.54 d PU 1
C34 C 0.4196(8) 0.1116(9) 0.7697(7) 0.044(4) Uani 0.54 d PU 1
O18 O 0.3957(5) 0.1138(6) 0.7145(4) 0.041(3) Uani 0.54 d PU 1
C35 C 0.3311(8) 0.0966(9) 0.7065(7) 0.036(4) Uani 0.54 d PU 1
C36 C 0.3103(10) 0.0999(10) 0.6468(9) 0.029(4) Uani 0.54 d PU 1
O13' O 0.5432(6) -0.0518(8) 0.6273(8) 0.054(4) Uani 0.46 d PU 2
C25' C 0.5976(12) -0.0228(21) 0.6531(16) 0.071(8) Uani 0.46 d PU 2
C26' C 0.5921(14) -0.0095(20) 0.7133(18) 0.058(8) Uani 0.46 d PU 2
O14' O 0.5524(6) 0.0474(8) 0.7108(6) 0.058(4) Uani 0.46 d PU 2
C27' C 0.5447(21) 0.0674(17) 0.7632(13) 0.074(9) Uani 0.46 d PU 2
C28' C 0.4993(23) 0.1257(36) 0.7639(20) 0.063(13) Uani 0.46 d PU 2
O15' O 0.4450(6) 0.1058(7) 0.7369(5) 0.046(3) Uani 0.46 d PU 2
C29' C 0.4038(11) 0.1624(11) 0.7346(8) 0.051(5) Uani 0.46 d PU 2
C30' C 0.3413(10) 0.1340(13) 0.7109(9) 0.045(5) Uani 0.46 d PU 2
O16' O 0.3475(7) 0.1073(6) 0.6594(5) 0.031(3) Uani 0.46 d PU 2
C31' C 0.2885(11) 0.0895(11) 0.6310(9) 0.027(5) Uani 0.46 d PU 2
C32' C 0.2968(9) 0.0667(10) 0.5738(8) 0.030(5) Uani 0.46 d PU 2
O17' O 0.3337(5) 0.0062(6) 0.5779(4) 0.028(2) Uani 0.46 d PU 2
C33' C 0.3388(23) -0.0253(18) 0.5259(21) 0.051(11) Uani 0.46 d PU 2
C34' C 0.3805(12) -0.0794(13) 0.5292(11) 0.062(6) Uani 0.46 d PU 2
O18' O 0.4403(6) -0.0515(8) 0.5474(7) 0.040(3) Uani 0.46 d PU 2
C35' C 0.4878(10) -0.1022(15) 0.5519(14) 0.059(7) Uani 0.46 d PU 2
C36' C 0.5486(15) -0.0760(15) 0.5698(13) 0.065(7) Uani 0.46 d PU 2
K4 K 0.73251(11) 0.24009(9) 0.64593(8) 0.0508(6) Uani 1 d . .
O19 O 0.6923(4) 0.1731(4) 0.7340(3) 0.0340(6) Uiso 0.67 d P 3
C37 C 0.7244(13) 0.1150(10) 0.7490(11) 0.0398(8) Uiso 0.67 d P 3
C38 C 0.7300(6) 0.0691(7) 0.6992(5) 0.0398(8) Uiso 0.67 d P 3
O20 O 0.7640(4) 0.1028(4) 0.6625(3) 0.0340(6) Uiso 0.67 d P 3
C39 C 0.7650(7) 0.0646(10) 0.6151(8) 0.0398(8) Uiso 0.67 d P 3
C40 C 0.8040(6) 0.1024(7) 0.5778(5) 0.0398(8) Uiso 0.67 d P 3
O21 O 0.7737(3) 0.1647(4) 0.5611(3) 0.0340(6) Uiso 0.67 d P 3
C41 C 0.8067(7) 0.2027(8) 0.5266(7) 0.0398(8) Uiso 0.67 d P 3
C42 C 0.7735(6) 0.2676(8) 0.5111(6) 0.0398(8) Uiso 0.67 d P 3
O22 O 0.7704(3) 0.3071(4) 0.5582(3) 0.0340(6) Uiso 0.67 d P 3
C43 C 0.7430(6) 0.3701(7) 0.5443(6) 0.0398(8) Uiso 0.67 d P 3
C44 C 0.7454(6) 0.4148(7) 0.5975(5) 0.0398(8) Uiso 0.67 d P 3
O23 O 0.7061(3) 0.3831(4) 0.6330(3) 0.0340(6) Uiso 0.67 d P 3
C45 C 0.7137(6) 0.4169(7) 0.6853(6) 0.0398(8) Uiso 0.67 d PD 3
C46 C 0.6726(6) 0.3849(7) 0.7197(6) 0.0398(8) Uiso 0.67 d P 3
O24 O 0.6914(4) 0.3161(4) 0.7296(3) 0.0340(6) Uiso 0.67 d P 3
C47 C 0.6526(7) 0.2790(7) 0.7625(6) 0.0398(8) Uiso 0.67 d P 3
C48 C 0.6852(6) 0.2127(7) 0.7809(6) 0.0398(8) Uiso 0.67 d P 3
O19' O 0.6904(7) 0.2439(8) 0.7411(7) 0.0340(6) Uiso 0.33 d P 4
C37' C 0.6716(12) 0.1816(15) 0.7658(11) 0.0398(8) Uiso 0.33 d P 4
C38' C 0.7244(27) 0.1237(21) 0.7526(22) 0.0398(8) Uiso 0.33 d P 4
O20' O 0.7121(7) 0.1126(9) 0.6963(6) 0.0340(6) Uiso 0.33 d P 4
C39' C 0.7586(13) 0.0615(14) 0.6848(11) 0.0398(8) Uiso 0.33 d P 4
C40' C 0.7538(14) 0.0579(19) 0.6197(15) 0.0398(8) Uiso 0.33 d P 4
O21' O 0.7738(7) 0.1197(8) 0.6020(7) 0.0340(6) Uiso 0.33 d P 4
C41' C 0.7777(12) 0.1164(14) 0.5470(11) 0.0398(8) Uiso 0.33 d P 4
C42' C 0.7998(15) 0.1855(15) 0.5221(14) 0.0398(8) Uiso 0.33 d P 4
O22' O 0.7655(7) 0.2368(8) 0.5378(7) 0.0340(6) Uiso 0.33 d P 4
C43' C 0.7877(12) 0.2994(15) 0.5196(11) 0.0398(8) Uiso 0.33 d P 4
C44' C 0.7494(13) 0.3557(15) 0.5302(12) 0.0398(8) Uiso 0.33 d P 4
O23' O 0.7486(7) 0.3570(8) 0.5921(6) 0.0340(6) Uiso 0.33 d P 4
C45' C 0.7149(13) 0.4197(14) 0.6027(11) 0.0398(8) Uiso 0.33 d P 4
C46' C 0.7210(12) 0.4206(14) 0.6613(8) 0.0398(8) Uiso 0.33 d PD 4
O24' O 0.6853(7) 0.3644(8) 0.6842(6) 0.0340(6) Uiso 0.33 d P 4
C47' C 0.6839(12) 0.3651(14) 0.7437(12) 0.0398(8) Uiso 0.33 d P 4
C48' C 0.6589(13) 0.3010(14) 0.7575(12) 0.0398(8) Uiso 0.33 d P 4
N1S N 1.0502(3) -0.1858(4) 0.6775(3) 0.044(2) Uiso 1 d . .
H1SA H 1.0249(3) -0.1498(4) 0.6675(3) 0.052 Uiso 1 calc R .
H1SC H 1.0256(3) -0.2217(4) 0.6845(3) 0.052 Uiso 1 calc R .
C1S C 1.0805(6) -0.1669(7) 0.7303(5) 0.072(3) Uiso 1 d . .
H1SB H 1.1057(6) -0.1265(7) 0.7247(5) 0.087 Uiso 1 calc R .
H1SD H 1.1084(6) -0.2046(7) 0.7425(5) 0.087 Uiso 1 calc R .
C2S C 1.0459(6) -0.1509(7) 0.7761(6) 0.078(3) Uiso 1 d . .
H2SA H 1.0228(6) -0.1920(7) 0.7841(6) 0.093 Uiso 1 calc R .
H2SB H 1.0746(6) -0.1411(7) 0.8089(6) 0.093 Uiso 1 calc R .
N2S N 1.0052(4) -0.0948(5) 0.7677(4) 0.069(2) Uiso 1 d . .
H2SC H 0.9695(4) -0.1059(5) 0.7804(4) 0.083 Uiso 1 calc R .
H2SD H 0.9974(4) -0.0855(5) 0.7310(4) 0.083 Uiso 1 calc R .
N3S N 1.0495(7) 0.1636(8) 0.8510(7) 0.119(5) Uiso 1 d . .
C3S C 1.0879(11) 0.2182(11) 0.8558(10) 0.134(7) Uiso 1 d . .
C4S C 1.1211(16) 0.2179(17) 0.9119(17) 0.226(13) Uiso 1 d . .
N4S N 1.0996(13) 0.2060(14) 0.9525(12) 0.212(10) Uiso 1 d . .
N5S N 0.6121(8) 0.2635(9) 0.5978(8) 0.133(6) Uiso 1 d . .
C5S C 0.5679(13) 0.1977(16) 0.6029(12) 0.175(10) Uiso 1 d . .
C6S C 0.5030(11) 0.2245(12) 0.6112(10) 0.141(8) Uiso 1 d . .
N6S N 0.4653(6) 0.1682(7) 0.5952(5) 0.094(4) Uiso 1 d . .
O10S O 0.4086(5) -0.0790(6) 0.7005(5) 0.101(3) Uiso 1 d . .
C11S C 0.3628(11) -0.0582(12) 0.7394(10) 0.172(8) Uiso 1 d . .
C12S C 0.3925(9) -0.0557(10) 0.8002(8) 0.119(6) Uiso 1 d . .
C13S C 0.4416(8) -0.0977(10) 0.7946(8) 0.109(5) Uiso 1 d . .
C14S C 0.4375(8) -0.1293(10) 0.7370(8) 0.107(5) Uiso 1 d . .
O20S O 0.8343(10) 0.2485(11) 0.7065(9) 0.192(7) Uiso 1 d . .
C21S C 0.8601(7) 0.3217(8) 0.6668(6) 0.091(4) Uiso 1 d . .
C22S C 0.9159(14) 0.2763(15) 0.6971(14) 0.177(11) Uiso 1 d . .
C23S C 0.9091(7) 0.2694(7) 0.7540(6) 0.079(4) Uiso 1 d . .
C24S C 0.8450(5) 0.2559(6) 0.7672(5) 0.056(2) Uiso 1 d . .

loop_
_atom_type_symbol
_atom_type_description
_atom_type_scat_dispersion_real
_atom_type_scat_dispersion_imag
_atom_type_scat_source
C C 0.0033 0.0016 'International Tables Vol C Tables 4.2.6.8 and 6.1.1.4'
H H 0.0000 0.0000 'International Tables Vol C Tables 4.2.6.8 and 6.1.1.4'
O O 0.0106 0.0060 'International Tables Vol C Tables 4.2.6.8 and 6.1.1.4'
K K 0.2009 0.2494 'International Tables Vol C Tables 4.2.6.8 and 6.1.1.4'
Sn Sn -0.6537 1.4246 'International Tables Vol C Tables 4.2.6.8 and 6.1.1.4'
Te Te -0.5308 1.6751 'International Tables Vol C Tables 4.2.6.8 and 6.1.1.4'
N N 0.0061 0.0033 'International Tables Vol C Tables 4.2.6.8 and 6.1.1.4'

loop_
_geom_angle_atom_site_label_1
_geom_angle_atom_site_label_2
_geom_angle_atom_site_label_3
_geom_angle
_geom_angle_site_symmetry_1
_geom_angle_site_symmetry_3
_geom_angle_publ_flag
Te10 Sn1 Te3 112.05(3) . . ?
Te10 Sn1 Te1 106.15(3) . . ?
Te3 Sn1 Te1 109.74(2) . . ?
Te10 Sn1 Te2 105.64(2) . . ?
Te3 Sn1 Te2 109.23(3) . . ?
Te1 Sn1 Te2 113.98(2) . . ?
Te7 Sn2 Te4 106.50(4) . . ?
Te7 Sn2 Te5 108.70(3) . . ?
Te4 Sn2 Te5 108.63(2) . . ?
Te7 Sn2 Te2 108.99(2) . . ?
Te4 Sn2 Te2 113.78(3) . . ?
Te5 Sn2 Te2 110.07(3) . . ?
Te8 Sn3 Te6 107.05(3) . . ?
Te8 Sn3 Te5 109.93(3) . . ?
Te6 Sn3 Te5 112.37(3) . . ?
Te8 Sn3 Te1 110.39(3) . . ?
Te6 Sn3 Te1 108.44(2) . . ?
Te5 Sn3 Te1 108.65(2) . . ?
Te9 Sn4 Te6 108.34(3) . . ?
Te9 Sn4 Te4 106.10(4) . . ?
Te6 Sn4 Te4 111.38(2) . . ?
Te9 Sn4 Te3 107.99(3) . . ?
Te6 Sn4 Te3 112.01(3) . . ?
Te4 Sn4 Te3 110.76(2) . . ?
Sn1 Te1 Sn3 107.79(3) . . ?
Sn2 Te2 Sn1 105.15(2) . . ?
Sn1 Te3 Sn4 106.50(2) . . ?
Sn2 Te4 Sn4 106.12(4) . . ?
Sn2 Te5 Sn3 109.03(2) . . ?
Sn4 Te6 Sn3 106.08(2) . . ?
O4 K1 O5 59.7(2) . . ?
O4 K1 O6 117.6(2) . . ?
O5 K1 O6 58.4(2) . . ?
O4 K1 O3 59.2(2) . . ?
O5 K1 O3 115.2(2) . . ?
O6 K1 O3 153.6(2) . . ?
O4 K1 N1S 122.4(2) . . ?
O5 K1 N1S 127.8(2) . . ?
O6 K1 N1S 100.8(2) . . ?
O3 K1 N1S 101.9(2) . . ?
O4 K1 O2 115.6(2) . . ?
O5 K1 O2 151.3(2) . . ?
O6 K1 O2 114.5(2) . . ?
O3 K1 O2 57.1(2) . . ?
N1S K1 O2 79.9(2) . . ?
O4 K1 O1 139.2(2) . . ?
O5 K1 O1 106.1(2) . . ?
O6 K1 O1 57.8(2) . . ?
O3 K1 O1 105.9(2) . . ?
N1S K1 O1 97.0(2) . . ?
O2 K1 O1 57.2(2) . . ?
C12 O1 C1 105.9(7) . . ?
C12 O1 K1 108.3(5) . . ?
C1 O1 K1 110.2(5) . . ?
C2 C1 O1 108.5(9) . . ?
O2 C2 C1 107.2(8) . . ?
C3 O2 C2 110.1(7) . . ?
C3 O2 K1 119.0(5) . . ?
C2 O2 K1 119.0(5) . . ?
O2 C3 C4 109.2(7) . . ?
O3 C4 C3 108.2(6) . . ?
C4 O3 C5 111.8(7) . . ?
C4 O3 K1 110.6(5) . . ?
C5 O3 K1 109.7(5) . . ?
O3 C5 C6 109.0(7) . . ?
O4 C6 C5 108.5(7) . . ?
C6 O4 C7 112.9(7) . . ?
C6 O4 K1 122.1(5) . . ?
C7 O4 K1 119.7(5) . . ?
O4 C7 C8 110.1(8) . . ?
O5 C8 C7 108.4(7) . . ?
C8 O5 C9 111.1(7) . . ?
C8 O5 K1 112.8(5) . . ?
C9 O5 K1 108.9(5) . . ?
O5 C9 C10 108.7(7) . . ?
O6 C10 C9 109.4(7) . . ?
C10 O6 C11 110.4(7) . . ?
C10 O6 K1 119.9(5) . . ?
C11 O6 K1 121.5(5) . . ?
O6 C11 C12 109.3(7) . . ?
O1 C12 C11 108.6(7) . . ?
O8 K2 O12 120.0(2) . . ?
O8 K2 O11 175.4(2) . . ?
O12 K2 O11 61.4(2) . . ?
O8 K2 O7 60.3(2) . . ?
O12 K2 O7 60.6(2) . . ?
O11 K2 O7 119.9(2) . . ?
O8 K2 O10 118.9(2) . . ?
O12 K2 O10 119.9(2) . . ?
O11 K2 O10 61.0(2) . . ?
O7 K2 O10 178.1(2) . . ?
O8 K2 O9 59.8(2) . . ?
O12 K2 O9 179.5(2) . . ?
O11 K2 O9 118.9(2) . . ?
O7 K2 O9 119.3(2) . . ?
O10 K2 O9 60.2(2) . . ?
O8 K2 N3S 107.8(3) . . ?
O12 K2 N3S 89.1(4) . . ?
O11 K2 N3S 67.6(3) . . ?
O7 K2 N3S 97.5(3) . . ?
O10 K2 N3S 84.4(3) . . ?
O9 K2 N3S 91.5(3) . . ?
O8 K2 N2S 100.3(2) . . ?
O12 K2 N2S 86.5(2) . . ?
O11 K2 N2S 84.1(2) . . ?
O7 K2 N2S 106.2(2) . . ?
O10 K2 N2S 72.1(2) . . ?
O9 K2 N2S 93.0(2) . . ?
N3S K2 N2S 149.7(4) . . ?
C13 O7 C24 113.3(7) . . ?
C13 O7 K2 112.5(5) . . ?
C24 O7 K2 112.4(4) . . ?
C14 O8 C15 110.6(7) . . ?
C14 O8 K2 117.9(5) . . ?
C15 O8 K2 117.9(4) . . ?
C16 O9 C17 110.7(6) . . ?
C16 O9 K2 114.2(5) . . ?
C17 O9 K2 112.1(4) . . ?
C19 O10 C18 111.9(6) . . ?
C19 O10 K2 112.1(4) . . ?
C18 O10 K2 114.1(4) . . ?
C21 O11 C20 111.2(6) . . ?
C21 O11 K2 114.5(4) . . ?
C20 O11 K2 113.8(4) . . ?
C22 O12 C23 112.1(6) . . ?
C22 O12 K2 113.4(5) . . ?
C23 O12 K2 115.2(5) . . ?
O7 C13 C14 108.6(7) . . ?
O8 C14 C13 106.7(8) . . ?
O8 C15 C16 109.1(7) . . ?
O9 C16 C15 106.6(6) . . ?
O9 C17 C18 107.5(6) . . ?
O10 C18 C17 107.6(6) . . ?
O10 C19 C20 110.2(6) . . ?
O11 C20 C19 108.9(6) . . ?
O11 C21 C22 109.4(6) . . ?
O12 C22 C21 109.4(7) . . ?
O12 C23 C24 108.9(7) . . ?
O7 C24 C23 108.1(7) . . ?
O14' K3 O13' 64.6(6) . . ?
O13 K3 O14 63.5(4) . . ?
O14' K3 O15' 62.6(5) . . ?
O13' K3 O15' 125.4(5) . . ?
O14' K3 O10S 96.4(4) . . ?
O13' K3 O10S 86.9(4) . . ?
O13 K3 O10S 79.9(3) . . ?
O14 K3 O10S 96.8(3) . . ?
O15' K3 O10S 86.0(4) . . ?
O13 K3 O15 122.7(4) . . ?
O14 K3 O15 62.5(4) . . ?
O10S K3 O15 88.7(4) . . ?
O13 K3 O18 63.7(3) . . ?
O14 K3 O18 125.8(4) . . ?
O10S K3 O18 85.2(3) . . ?
O15 K3 O18 170.2(4) . . ?
O14' K3 O18' 126.3(5) . . ?
O13' K3 O18' 62.5(5) . . ?
O15' K3 O18' 170.4(4) . . ?
O10S K3 O18' 89.4(4) . . ?
O13 K3 O17 120.3(4) . . ?
O14 K3 O17 176.1(4) . . ?
O10S K3 O17 83.2(4) . . ?
O15 K3 O17 113.6(5) . . ?
O18 K3 O17 58.1(4) . . ?
O14' K3 O16' 119.4(5) . . ?
O13' K3 O16' 174.7(5) . . ?
O15' K3 O16' 57.7(4) . . ?
O10S K3 O16' 89.2(3) . . ?
O18' K3 O16' 113.9(4) . . ?
O14' K3 O17' 173.9(4) . . ?
O13' K3 O17' 118.5(5) . . ?
O15' K3 O17' 112.9(4) . . ?
O10S K3 O17' 78.9(3) . . ?
O18' K3 O17' 57.9(4) . . ?
O16' K3 O17' 57.1(3) . . ?
C25 O13 C36 111.0(15) . . ?
C25 O13 K3 110.9(10) . . ?
C36 O13 K3 115.3(12) . . ?
O13 C25 C26 110.4(19) . . ?
O13 C25 K3 46.7(7) . . ?
C26 C25 K3 83.4(15) . . ?
O14 C26 C25 108.2(22) . . ?
C27 O14 C26 109.8(20) . . ?
C27 O14 K3 116.5(14) . . ?
C26 O14 K3 116.0(16) . . ?
O14 C27 C28 111.7(26) . . ?
O14 C27 K3 42.9(10) . . ?
C28 C27 K3 83.8(16) . . ?
C27 C28 O15 111.4(19) . . ?
C29 O15 C28 116.3(20) . . ?
C29 O15 K3 117.4(13) . . ?
C28 O15 K3 112.8(13) . . ?
O15 C29 C30 107.9(18) . . ?
C29 C30 O16 108.3(17) . . ?
C31 O16 C30 116.7(18) . . ?
C31 O16 K3 111.6(14) . . ?
C30 O16 K3 107.7(11) . . ?
C32 C31 O16 109.8(22) . . ?
C31 C32 O17 109.2(21) . . ?
C33 O17 C32 113.4(25) . . ?
C33 O17 K3 118.6(21) . . ?
C32 O17 K3 114.7(13) . . ?
O17 C33 C34 104.8(33) . . ?
O18 C34 C33 109.9(21) . . ?
C34 O18 C35 112.1(12) . . ?
C34 O18 K3 115.7(10) . . ?
C35 O18 K3 107.3(9) . . ?
O18 C35 C36 107.8(15) . . ?
O13 C36 C35 112.3(15) . . ?
O13 C36 K3 43.4(8) . . ?
C35 C36 K3 80.0(10) . . ?
C25' O13' C36' 112.5(22) . . ?
C25' O13' K3 108.8(20) . . ?
C36' O13' K3 118.6(16) . . ?
O13' C25' C26' 109.7(26) . . ?
O13' C25' K3 47.7(13) . . ?
C26' C25' K3 80.0(19) . . ?
O14' C26' C25' 102.4(34) . . ?
O14' C26' K3 44.3(13) . . ?
C25' C26' K3 74.2(19) . . ?
C27' O14' C26' 109.2(24) . . ?
C27' O14' K3 115.7(21) . . ?
C26' O14' K3 113.6(17) . . ?
O14' C27' C28' 112.3(29) . . ?
O14' C27' K3 43.2(14) . . ?
C28' C27' K3 80.9(24) . . ?
O15' C28' C27' 109.7(48) . . ?
C28' O15' C29' 109.2(32) . . ?
C28' O15' K3 114.4(26) . . ?
C29' O15' K3 119.2(10) . . ?
O15' C29' C30' 106.6(17) . . ?
O16' C30' C29' 107.0(17) . . ?
C30' O16' C31' 109.9(16) . . ?
C30' O16' K3 119.5(12) . . ?
C31' O16' K3 121.4(11) . . ?
O16' C31' C32' 108.1(18) . . ?
O17' C32' C31' 108.1(15) . . ?
C33' O17' C32' 113.2(21) . . ?
C33' O17' K3 112.7(21) . . ?
C32' O17' K3 112.5(10) . . ?
C34' C33' O17' 113.2(36) . . ?
C33' C34' O18' 108.3(24) . . ?
C35' O18' C34' 113.9(19) . . ?
C35' O18' K3 108.6(16) . . ?
C34' O18' K3 117.4(13) . . ?
O18' C35' C36' 115.4(24) . . ?
C35' C36' O13' 102.4(24) . . ?
O20S K4 O19' 82.4(6) . . ?
O20S K4 O23' 94.0(6) . . ?
O19' K4 O23' 120.0(5) . . ?
O20S K4 O22 95.2(5) . . ?
O20S K4 O19 85.7(5) . . ?
O22 K4 O19 179.1(3) . . ?
O20S K4 O24 83.4(5) . . ?
O22 K4 O24 119.3(2) . . ?
O19 K4 O24 60.4(2) . . ?
O20S K4 O20 77.7(5) . . ?
O22 K4 O20 118.5(2) . . ?
O19 K4 O20 62.1(2) . . ?
O24 K4 O20 120.3(2) . . ?
O20S K4 O21' 88.1(6) . . ?
O19' K4 O21' 122.7(5) . . ?
O23' K4 O21' 117.0(5) . . ?
O20S K4 O21 96.8(5) . . ?
O22 K4 O21 60.2(2) . . ?
O19 K4 O21 120.1(2) . . ?
O24 K4 O21 179.5(2) . . ?
O20 K4 O21 60.3(2) . . ?
O20S K4 O20' 88.9(6) . . ?
O19' K4 O20' 62.8(5) . . ?
O23' K4 O20' 176.3(5) . . ?
O21' K4 O20' 60.6(5) . . ?
O20S K4 N5S 163.4(6) . . ?
O19' K4 N5S 86.8(5) . . ?
O23' K4 N5S 80.5(5) . . ?
O22 K4 N5S 87.8(4) . . ?
O19 K4 N5S 91.3(4) . . ?
O24 K4 N5S 80.9(4) . . ?
O20 K4 N5S 115.1(4) . . ?
O21' K4 N5S 108.3(5) . . ?
O21 K4 N5S 98.8(4) . . ?
O20' K4 N5S 97.4(5) . . ?
O20S K4 O24' 95.2(6) . . ?
O19' K4 O24' 59.7(5) . . ?
O23' K4 O24' 61.1(5) . . ?
O21' K4 O24' 176.2(5) . . ?
O20' K4 O24' 121.1(5) . . ?
N5S K4 O24' 68.4(5) . . ?
C37 O19 C48 109.7(13) . . ?
C37 O19 K4 113.3(13) . . ?
C48 O19 K4 117.4(7) . . ?
O19 C37 C38 110.9(20) . . ?
O20 C38 C37 110.0(14) . . ?
C39 O20 C38 110.6(10) . . ?
C39 O20 K4 115.0(9) . . ?
C38 O20 K4 113.3(7) . . ?
O20 C39 C40 108.3(13) . . ?
O21 C40 C39 107.4(11) . . ?
C41 O21 C40 111.0(10) . . ?
C41 O21 K4 114.7(7) . . ?
C40 O21 K4 114.9(7) . . ?
O21 C41 C42 108.8(13) . . ?
O22 C42 C41 109.0(12) . . ?
C43 O22 C42 110.2(10) . . ?
C43 O22 K4 116.3(7) . . ?
C42 O22 K4 116.1(8) . . ?
O22 C43 C44 108.4(11) . . ?
O23 C44 C43 107.6(10) . . ?
C45 O23 C44 109.2(9) . . ?
C45 O23 K4 110.3(7) . . ?
C44 O23 K4 110.6(7) . . ?
O23 C45 C46 107.9(11) . . ?
O24 C46 C45 108.1(11) . . ?
C46 O24 C47 112.5(10) . . ?
C46 O24 K4 119.7(7) . . ?
C47 O24 K4 114.8(7) . . ?
O24 C47 C48 107.0(11) . . ?
O19 C48 C47 108.4(11) . . ?
C48' O19' C37' 111.4(20) . . ?
C48' O19' K4 121.6(15) . . ?
C37' O19' K4 120.4(15) . . ?
O19' C37' C38' 103.6(25) . . ?
O20' C38' C37' 103.6(36) . . ?
O20' C38' K4 51.5(19) . . ?
C37' C38' K4 79.1(21) . . ?
C38' O20' C39' 103.5(26) . . ?
C38' O20' K4 106.0(20) . . ?
C39' O20' K4 110.5(13) . . ?
O20' C39' C40' 104.8(21) . . ?
O21' C40' C39' 107.2(27) . . ?
C41' O21' C40' 109.6(22) . . ?
C41' O21' K4 119.0(14) . . ?
C40' O21' K4 118.6(17) . . ?
O21' C41' C42' 113.8(22) . . ?
O22' C42' C41' 107.9(25) . . ?
C42' O22' C43' 108.6(21) . . ?
C42' O22' K4 120.4(17) . . ?
C43' O22' K4 114.7(14) . . ?
O22' C43' C44' 111.4(22) . . ?
C43' C44' O23' 105.8(22) . . ?
C45' O23' C44' 104.9(18) . . ?
C45' O23' K4 121.0(14) . . ?
C44' O23' K4 119.8(14) . . ?
C46' C45' O23' 101.4(20) . . ?
C45' C46' O24' 112.2(22) . . ?
C47' O24' C46' 116.2(17) . . ?
C47' O24' K4 113.0(14) . . ?
C46' O24' K4 105.2(12) . . ?
C48' C47' O24' 106.5(22) . . ?
O19' C48' C47' 113.8(24) . . ?
C1S N1S K1 130.1(7) . . ?
N1S C1S C2S 120.6(11) . . ?
N2S C2S C1S 115.9(12) . . ?
C2S N2S K2 109.6(7) . . ?
C3S N3S K2 136.5(13) . . ?
N3S C3S C4S 108.4(22) . . ?
N4S C4S C3S 125.2(35) . . ?
C5S N5S K4 113.1(13) . . ?
C6S C5S N5S 108.9(21) . . ?
N6S C6S C5S 103.5(19) . . ?
C6S N6S K3 132.4(12) . . ?
C14S O10S C11S 94.2(14) . . ?
C14S O10S K3 132.5(9) . . ?
C11S O10S K3 114.7(11) . . ?
C12S C11S O10S 111.4(17) . . ?
C13S C12S C11S 97.9(17) . . ?
C12S C13S C14S 111.6(16) . . ?
O10S C14S C13S 106.0(14) . . ?
C24S O20S C21S 115.5(14) . . ?
C24S O20S K4 127.7(13) . . ?
C21S O20S K4 93.0(10) . . ?
C22S C21S O20S 67.1(14) . . ?
C22S C21S K4 114.3(13) . . ?
O20S C21S K4 52.1(7) . . ?
C23S C22S C21S 109.4(21) . . ?
C22S C23S C24S 115.8(17) . . ?
C23S C24S O20S 81.1(11) . . ?

loop_
_geom_bond_atom_site_label_1
_geom_bond_atom_site_label_2
_geom_bond_distance
_geom_bond_site_symmetry_2
_geom_bond_publ_flag
Sn1 Te10 2.6507(7) . ?
Sn1 Te3 2.7505(8) . ?
Sn1 Te1 2.7518(7) . ?
Sn1 Te2 2.7584(9) . ?
Sn2 Te7 2.6413(9) . ?
Sn2 Te4 2.7417(9) . ?
Sn2 Te5 2.7538(8) . ?
Sn2 Te2 2.7565(8) . ?
Sn3 Te8 2.6336(8) . ?
Sn3 Te6 2.7479(8) . ?
Sn3 Te5 2.7587(9) . ?
Sn3 Te1 2.7705(8) . ?
Sn4 Te9 2.6323(9) . ?
Sn4 Te6 2.7406(8) . ?
Sn4 Te4 2.7496(10) . ?
Sn4 Te3 2.7617(8) . ?
K1 O4 2.731(6) . ?
K1 O5 2.811(6) . ?
K1 O6 2.818(5) . ?
K1 O3 2.845(5) . ?
K1 N1S 2.849(8) . ?
K1 O2 2.904(6) . ?
K1 O1 2.970(6) . ?
O1 C12 1.412(11) . ?
O1 C1 1.469(12) . ?
C1 C2 1.445(15) . ?
C2 O2 1.437(11) . ?
O2 C3 1.418(10) . ?
C3 C4 1.495(13) . ?
C4 O3 1.407(11) . ?
O3 C5 1.428(10) . ?
C5 C6 1.491(15) . ?
C6 O4 1.410(11) . ?
O4 C7 1.446(11) . ?
C7 C8 1.49(2) . ?
C8 O5 1.403(11) . ?
O5 C9 1.442(11) . ?
C9 C10 1.469(14) . ?
C10 O6 1.416(11) . ?
O6 C11 1.418(11) . ?
C11 C12 1.503(13) . ?
K2 O8 2.722(6) . ?
K2 O12 2.787(6) . ?
K2 O11 2.798(5) . ?
K2 O7 2.812(5) . ?
K2 O10 2.830(5) . ?
K2 O9 2.837(6) . ?
K2 N3S 2.84(2) . ?
K2 N2S 2.864(10) . ?
O7 C13 1.429(10) . ?
O7 C24 1.443(11) . ?
O8 C14 1.413(10) . ?
O8 C15 1.428(11) . ?
O9 C16 1.426(9) . ?
O9 C17 1.436(9) . ?
O10 C19 1.414(9) . ?
O10 C18 1.425(9) . ?
O11 C21 1.391(10) . ?
O11 C20 1.435(9) . ?
O12 C22 1.408(10) . ?
O12 C23 1.432(10) . ?
C13 C14 1.501(15) . ?
C15 C16 1.498(12) . ?
C17 C18 1.501(10) . ?
C19 C20 1.482(12) . ?
C21 C22 1.538(12) . ?
C23 C24 1.475(13) . ?
K3 O14' 2.635(12) . ?
K3 O13' 2.641(14) . ?
K3 O13 2.659(10) . ?
K3 O14 2.699(13) . ?
K3 O15' 2.768(14) . ?
K3 O10S 2.792(11) . ?
K3 O15 2.82(2) . ?
K3 O18 2.824(12) . ?
K3 O18' 2.84(2) . ?
K3 O17 2.86(2) . ?
K3 O16' 2.880(14) . ?
K3 O17' 2.993(11) . ?
O13 C25 1.39(2) . ?
O13 C36 1.40(2) . ?
C25 C26 1.53(4) . ?
C26 O14 1.45(4) . ?
O14 C27 1.39(3) . ?
C27 C28 1.49(4) . ?
C28 O15 1.53(3) . ?
O15 C29 1.36(3) . ?
C29 C30 1.42(3) . ?
C30 O16 1.54(3) . ?
O16 C31 1.39(3) . ?
C31 C32 1.33(4) . ?
C32 O17 1.50(2) . ?
O17 C33 1.37(6) . ?
C33 C34 1.54(5) . ?
C34 O18 1.40(2) . ?
O18 C35 1.48(2) . ?
C35 C36 1.49(3) . ?
O13' C25' 1.42(3) . ?
O13' C36' 1.52(4) . ?
C25' C26' 1.53(5) . ?
C26' O14' 1.42(4) . ?
O14' C27' 1.38(4) . ?
C27' C28' 1.53(8) . ?
C28' O15' 1.37(5) . ?
O15' C29' 1.44(3) . ?
C29' C30' 1.55(3) . ?
C30' O16' 1.40(3) . ?
O16' C31' 1.46(2) . ?
C31' C32' 1.51(3) . ?
C32' O17' 1.44(2) . ?
O17' C33' 1.44(5) . ?
C33' C34' 1.41(5) . ?
C34' O18' 1.47(3) . ?
O18' C35' 1.45(3) . ?
C35' C36' 1.47(4) . ?
K4 O20S 2.58(2) . ?
K4 O19' 2.64(2) . ?
K4 O23' 2.69(2) . ?
K4 O22 2.752(8) . ?
K4 O19 2.779(8) . ?
K4 O24 2.791(8) . ?
K4 O20 2.796(8) . ?
K4 O21' 2.80(2) . ?
K4 O21 2.807(8) . ?
K4 O20' 2.85(2) . ?
K4 N5S 2.85(2) . ?
K4 O24' 2.86(2) . ?
O19 C37 1.37(3) . ?
O19 C48 1.42(2) . ?
C37 C38 1.54(3) . ?
C38 O20 1.41(2) . ?
O20 C39 1.39(2) . ?
C39 C40 1.53(2) . ?
C40 O21 1.43(2) . ?
O21 C41 1.41(2) . ?
C41 C42 1.50(2) . ?
C42 O22 1.40(2) . ?
O22 C43 1.40(2) . ?
C43 C44 1.57(2) . ?
C44 O23 1.46(2) . ?
O23 C45 1.44(2) . ?
C45 C46 1.47(2) . ?
C46 O24 1.42(2) . ?
O24 C47 1.45(2) . ?
C47 C48 1.53(2) . ?
O19' C48' 1.41(3) . ?
O19' C37' 1.45(3) . ?
C37' C38' 1.70(6) . ?
C38' O20' 1.40(5) . ?
O20' C39' 1.50(3) . ?
C39' C40' 1.60(5) . ?
C40' O21' 1.38(4) . ?
O21' C41' 1.37(3) . ?
C41' C42' 1.59(4) . ?
C42' O22' 1.35(4) . ?
O22' C43' 1.42(3) . ?
C43' C44' 1.44(4) . ?
C44' O23' 1.53(3) . ?
O23' C45' 1.48(3) . ?
C45' C46' 1.44(3) . ?
C46' O24' 1.51(3) . ?
O24' C47' 1.47(3) . ?
C47' C48' 1.43(4) . ?
N1S C1S 1.443(14) . ?
C1S C2S 1.48(2) . ?
C2S N2S 1.43(2) . ?
N3S C3S 1.37(2) . ?
C3S C4S 1.49(4) . ?
C4S N4S 1.19(4) . ?
N5S C5S 1.64(3) . ?
C5S C6S 1.58(4) . ?
C6S N6S 1.41(2) . ?
O10S C14S 1.44(2) . ?
O10S C11S 1.54(3) . ?
C11S C12S 1.57(3) . ?
C12S C13S 1.39(2) . ?
C13S C14S 1.54(2) . ?
O20S C24S 1.49(2) . ?
O20S C21S 1.87(3) . ?
C21S C22S 1.64(3) . ?
C22S C23S 1.44(3) . ?
C23S C24S 1.53(2) . ?
